data_2227797
loop_
_publ_author_name
'Wu, Cheng-You'
'Lin, Chia-Her'

_publ_section_title
;
 <i>catena</i>-Poly[[diaquamagnesium(II)]-bis(\m-5-ammonioisophthalato-\k^2^<i>O</i>^1^:<i>O</i>^3^)]
;
_journal_coeditor_code LH5144
_journal_issue 11
_journal_name_full 'Acta Crystallographica Section E'
_journal_page_first m1437
_journal_paper_doi 10.1107/S1600536810040250
_journal_volume 66
_journal_year 2010
_chemical_formula_iupac '[Mg (C8 H6 N O4)2 (H2 O)2]'
_chemical_formula_moiety 'C16 H16 Mg N2 O10'
_chemical_formula_sum 'C16 H16 Mg N2 O10'
_chemical_formula_weight 420.62
_chemical_name_systematic
;
<i>catena</i>-Poly[[diaquamagnesium(II)]-bis(\m-5-ammonioisophthalato-
\k^2^<i>O</i>^1^:<i>O</i>^3^)]
;
_space_group_IT_number 13
_symmetry_cell_setting monoclinic
_symmetry_space_group_name_Hall '-P 2yac'
_symmetry_space_group_name_H-M 'P 1 2/n 1'
_atom_sites_solution_hydrogens geom
_atom_sites_solution_primary direct
_atom_sites_solution_secondary difmap
_audit_creation_method SHELXL-97
_cell_angle_alpha 90.00
_cell_angle_beta 94.730(2)
_cell_angle_gamma 90.00
_cell_formula_units_Z 2
_cell_length_a 6.9987(2)
_cell_length_b 9.9434(3)
_cell_length_c 11.3809(3)
_cell_measurement_reflns_used 1773
_cell_measurement_temperature 295(2)
_cell_measurement_theta_max 28.1267
_cell_measurement_theta_min 2.7242
_cell_volume 789.31(4)
_computing_cell_refinement 'SAINT (Bruker, 2009)'
_computing_data_collection 'APEX2 (Bruker, 2010)'
_computing_data_reduction 'SAINT (Bruker, 2009)'
_computing_molecular_graphics 'DIAMOND (Brandenburg, 2010)'
_computing_publication_material 'SHELXTL (Sheldrick, 2008)'
_computing_structure_refinement 'SHELXL97 (Sheldrick, 2008)'
_computing_structure_solution 'SHELXS97 (Sheldrick, 2008)'
_diffrn_ambient_temperature 295(2)
_diffrn_detector_area_resol_mean 8.3333
_diffrn_measured_fraction_theta_full 0.997
_diffrn_measured_fraction_theta_max 0.997
_diffrn_measurement_device_type 'Bruker APEXII CCD'
_diffrn_measurement_method '\f and \w scans'
_diffrn_radiation_monochromator graphite
_diffrn_radiation_source 'fine-focus sealed tube'
_diffrn_radiation_type MoK\a
_diffrn_radiation_wavelength 0.71073
_diffrn_reflns_av_R_equivalents 0.0468
_diffrn_reflns_av_sigmaI/netI 0.0593
_diffrn_reflns_limit_h_max 9
_diffrn_reflns_limit_h_min -9
_diffrn_reflns_limit_k_max 12
_diffrn_reflns_limit_k_min -13
_diffrn_reflns_limit_l_max 15
_diffrn_reflns_limit_l_min -15
_diffrn_reflns_number 6693
_diffrn_reflns_theta_full 28.29
_diffrn_reflns_theta_max 28.29
_diffrn_reflns_theta_min 2.05
_exptl_absorpt_coefficient_mu 0.183
_exptl_absorpt_correction_T_max 0.9855
_exptl_absorpt_correction_T_min 0.9819
_exptl_absorpt_correction_type multi-scan
_exptl_absorpt_process_details '(SADABS; Bruker, 2008)'
_exptl_crystal_colour colourless
_exptl_crystal_density_diffrn 1.770
_exptl_crystal_density_method 'not measured'
_exptl_crystal_description columnar
_exptl_crystal_F_000 436
_exptl_crystal_size_max 0.10
_exptl_crystal_size_mid 0.08
_exptl_crystal_size_min 0.08
_refine_diff_density_max 0.364
_refine_diff_density_min -0.285
_refine_ls_extinction_method none
_refine_ls_goodness_of_fit_ref 1.001
_refine_ls_hydrogen_treatment constr
_refine_ls_matrix_type full
_refine_ls_number_parameters 132
_refine_ls_number_reflns 1963
_refine_ls_number_restraints 2
_refine_ls_restrained_S_all 1.003
_refine_ls_R_factor_all 0.0938
_refine_ls_R_factor_gt 0.0485
_refine_ls_shift/su_max 0.000
_refine_ls_shift/su_mean 0.000
_refine_ls_structure_factor_coef Fsqd
_refine_ls_weighting_details 'calc w=1/[\s^2^(Fo^2^)+(0.0686P)^2^] where P=(Fo^2^+2Fc^2^)/3'
_refine_ls_weighting_scheme calc
_refine_ls_wR_factor_gt 0.1149
_refine_ls_wR_factor_ref 0.1357
_reflns_number_gt 1228
_reflns_number_total 1963
_reflns_threshold_expression I>2\s(I)
_cod_data_source_file lh5144.cif
_cod_data_source_block I
_cod_original_sg_symbol_H-M 'P 2/n'
_cod_database_code 2227797
_cod_database_fobs_code 2227797

loop_
_symmetry_equiv_pos_as_xyz
'x, y, z'
'-x+1/2, y, -z+1/2'
'-x, -y, -z'
'x-1/2, -y, z-1/2'

loop_
_atom_site_type_symbol
_atom_site_label
_atom_site_fract_x
_atom_site_fract_y
_atom_site_fract_z
_atom_site_U_iso_or_equiv
_atom_site_adp_type
_atom_site_calc_flag
_atom_site_refinement_flags
_atom_site_occupancy
_atom_site_disorder_assembly
_atom_site_disorder_group
Mg Mg1 0.2500 0.72884(11) 0.7500 0.0186(3) Uani d S 1 . .
O O1 -0.0895(3) 0.97847(17) 0.64235(14) 0.0356(5) Uani d . 1 . .
O O2 0.0658(2) 0.87721(15) 0.79595(13) 0.0242(4) Uani d . 1 . .
O O3 -0.1076(3) 1.47494(16) 0.61801(14) 0.0294(5) Uani d . 1 . .
O O4 0.0357(2) 1.59288(15) 0.76552(13) 0.0240(4) Uani d . 1 . .
C C1 -0.0008(4) 0.9804(2) 0.74109(19) 0.0192(5) Uani d . 1 . .
C C2 0.0340(3) 1.1145(2) 0.80116(18) 0.0165(5) Uani d . 1 . .
C C3 0.1175(3) 1.1241(2) 0.91552(18) 0.0175(5) Uani d . 1 . .
H H3A 0.1514 1.0469 0.9585 0.021 Uiso calc R 1 . .
C C4 0.1497(3) 1.2498(2) 0.96473(18) 0.0164(5) Uani d . 1 . .
C C5 0.1056(3) 1.3660(2) 0.90294(18) 0.0173(5) Uani d . 1 . .
H H5A 0.1308 1.4495 0.9376 0.021 Uiso calc R 1 . .
C C6 0.0226(3) 1.3570(2) 0.78786(18) 0.0169(5) Uani d . 1 . .
C C7 -0.0154(3) 1.2315(2) 0.73840(19) 0.0177(5) Uani d . 1 . .
H H7A -0.0746 1.2253 0.6624 0.021 Uiso calc R 1 . .
C C8 -0.0199(3) 1.4837(2) 0.71758(18) 0.0186(5) Uani d . 1 . .
O O1W 0.1775(3) 0.72574(17) 0.56326(14) 0.0317(5) Uani d D 1 . .
H H1WA 0.1547 0.6707 0.5072 0.048 Uiso d RD 1 . .
H H1WB 0.1906 0.8003 0.5266 0.048 Uiso d RD 1 . .
N N1 0.2340(3) 1.26019(18) 1.08656(15) 0.0203(5) Uani d . 1 . .
H H1A 0.3092 1.1894 1.1034 0.030 Uiso calc R 1 . .
H H1B 0.1409 1.2622 1.1353 0.030 Uiso calc R 1 . .
H H1C 0.3031 1.3352 1.0949 0.030 Uiso calc R 1 . .

loop_
_atom_site_aniso_label
_atom_site_aniso_U_11
_atom_site_aniso_U_22
_atom_site_aniso_U_33
_atom_site_aniso_U_12
_atom_site_aniso_U_13
_atom_site_aniso_U_23
Mg1 0.0252(7) 0.0106(5) 0.0192(5) 0.000 -0.0031(5) 0.000
O1 0.0543(14) 0.0189(10) 0.0303(10) -0.0015(9) -0.0166(9) -0.0080(7)
O2 0.0343(11) 0.0106(8) 0.0274(9) 0.0030(7) 0.0011(8) -0.0002(6)
O3 0.0446(13) 0.0171(9) 0.0245(8) 0.0021(8) -0.0098(8) 0.0042(7)
O4 0.0346(11) 0.0114(8) 0.0253(8) -0.0057(7) -0.0013(8) 0.0006(6)
C1 0.0233(14) 0.0113(11) 0.0227(11) -0.0023(10) -0.0008(10) -0.0037(9)
C2 0.0190(13) 0.0094(11) 0.0209(11) 0.0001(9) 0.0009(10) -0.0015(8)
C3 0.0241(14) 0.0109(11) 0.0173(10) 0.0005(9) 0.0009(10) 0.0018(8)
C4 0.0171(12) 0.0174(12) 0.0142(10) -0.0007(9) -0.0014(9) -0.0010(8)
C5 0.0228(14) 0.0115(11) 0.0175(10) -0.0007(9) 0.0004(10) -0.0031(8)
C6 0.0183(13) 0.0114(11) 0.0206(11) 0.0009(9) -0.0010(10) 0.0021(8)
C7 0.0209(13) 0.0146(11) 0.0167(10) -0.0012(10) -0.0044(9) 0.0002(8)
C8 0.0236(14) 0.0137(12) 0.0183(11) 0.0018(10) 0.0001(10) 0.0032(8)
O1W 0.0477(13) 0.0250(10) 0.0211(8) -0.0054(9) -0.0047(8) -0.0004(7)
N1 0.0260(12) 0.0177(10) 0.0162(9) 0.0003(8) -0.0043(8) -0.0009(7)

loop_
_atom_type_symbol
_atom_type_description
_atom_type_scat_dispersion_real
_atom_type_scat_dispersion_imag
_atom_type_scat_source
C C 0.0033 0.0016 'International Tables Vol C Tables 4.2.6.8 and 6.1.1.4'
H H 0.0000 0.0000 'International Tables Vol C Tables 4.2.6.8 and 6.1.1.4'
O O 0.0106 0.0060 'International Tables Vol C Tables 4.2.6.8 and 6.1.1.4'
Mg Mg 0.0486 0.0363 'International Tables Vol C Tables 4.2.6.8 and 6.1.1.4'
N N 0.0061 0.0033 'International Tables Vol C Tables 4.2.6.8 and 6.1.1.4'

loop_
_geom_angle_atom_site_label_1
_geom_angle_atom_site_label_2
_geom_angle_atom_site_label_3
_geom_angle_site_symmetry_1
_geom_angle_site_symmetry_3
_geom_angle
_geom_angle_publ_flag
O4 Mg1 O4 1_545 2_546 96.86(11) ?
O4 Mg1 O2 1_545 . 88.43(7) ?
O4 Mg1 O2 2_546 . 168.54(7) ?
O4 Mg1 O2 1_545 2_556 168.54(7) ?
O4 Mg1 O2 2_546 2_556 88.43(7) ?
O2 Mg1 O2 . 2_556 88.24(10) ?
O4 Mg1 O1W 1_545 . 87.75(7) ?
O4 Mg1 O1W 2_546 . 91.16(7) ?
O2 Mg1 O1W . . 99.23(7) ?
O2 Mg1 O1W 2_556 . 81.96(7) ?
O4 Mg1 O1W 1_545 2_556 91.16(7) ?
O4 Mg1 O1W 2_546 2_556 87.75(7) ?
O2 Mg1 O1W . 2_556 81.96(7) ?
O2 Mg1 O1W 2_556 2_556 99.23(7) ?
O1W Mg1 O1W . 2_556 178.35(11) ?
C1 O2 Mg1 . . 131.89(15) ?
C8 O4 Mg1 . 1_565 137.42(15) ?
O1 C1 O2 . . 124.7(2) ?
O1 C1 C2 . . 118.4(2) ?
O2 C1 C2 . . 116.89(19) ?
C3 C2 C7 . . 119.4(2) ?
C3 C2 C1 . . 121.77(19) ?
C7 C2 C1 . . 118.78(19) ?
C4 C3 C2 . . 119.06(19) ?
C4 C3 H3A . . 120.5 ?
C2 C3 H3A . . 120.5 ?
C5 C4 C3 . . 122.1(2) ?
C5 C4 N1 . . 118.73(19) ?
C3 C4 N1 . . 119.18(19) ?
C4 C5 C6 . . 119.1(2) ?
C4 C5 H5A . . 120.4 ?
C6 C5 H5A . . 120.4 ?
C7 C6 C5 . . 119.4(2) ?
C7 C6 C8 . . 120.9(2) ?
C5 C6 C8 . . 119.6(2) ?
C6 C7 C2 . . 120.8(2) ?
C6 C7 H7A . . 119.6 ?
C2 C7 H7A . . 119.6 ?
O3 C8 O4 . . 124.4(2) ?
O3 C8 C6 . . 119.0(2) ?
O4 C8 C6 . . 116.66(19) ?
Mg1 O1W H1WA . . 140.5 ?
Mg1 O1W H1WB . . 116.3 ?
H1WA O1W H1WB . . 102.3 ?
C4 N1 H1A . . 109.5 ?
C4 N1 H1B . . 109.5 ?
H1A N1 H1B . . 109.5 ?
C4 N1 H1C . . 109.5 ?
H1A N1 H1C . . 109.5 ?
H1B N1 H1C . . 109.5 ?

loop_
_geom_bond_atom_site_label_1
_geom_bond_atom_site_label_2
_geom_bond_site_symmetry_2
_geom_bond_distance
_geom_bond_publ_flag
Mg1 O4 1_545 2.0375(17) ?
Mg1 O4 2_546 2.0375(17) ?
Mg1 O2 . 2.0550(17) ?
Mg1 O2 2_556 2.0550(17) ?
Mg1 O1W . 2.1441(16) ?
Mg1 O1W 2_556 2.1441(16) ?
O1 C1 . 1.238(3) ?
O2 C1 . 1.270(3) ?
O3 C8 . 1.246(3) ?
O4 C8 . 1.262(3) ?
O4 Mg1 1_565 2.0374(17) ?
C1 C2 . 1.508(3) ?
C2 C3 . 1.385(3) ?
C2 C7 . 1.394(3) ?
C3 C4 . 1.380(3) ?
C3 H3A . 0.9300 ?
C4 C5 . 1.375(3) ?
C4 N1 . 1.465(3) ?
C5 C6 . 1.391(3) ?
C5 H5A . 0.9300 ?
C6 C7 . 1.386(3) ?
C6 C8 . 1.509(3) ?
C7 H7A . 0.9300 ?
O1W H1WA . 0.8459 ?
O1W H1WB . 0.8589 ?
N1 H1A . 0.8900 ?
N1 H1B . 0.8900 ?
N1 H1C . 0.8900 ?

loop_
_geom_hbond_atom_site_label_D
_geom_hbond_atom_site_label_H
_geom_hbond_atom_site_label_A
_geom_hbond_site_symmetry_A
_geom_hbond_distance_DH
_geom_hbond_distance_HA
_geom_hbond_distance_DA
_geom_hbond_angle_DHA
O1W H1WA O3 3_576 0.85 2.04 2.883(2) 175.1
N1 H1A O1 4_676 0.89 1.85 2.726(2) 166.3
N1 H1B O2 3_577 0.89 2.19 2.919(3) 138.3
N1 H1B O4 3_587 0.89 2.26 3.009(3) 141.7
N1 H1C O3 4_686 0.89 2.00 2.869(2) 165.3
